data_4129247
loop_
_publ_author_name
'Dielmann, Fabian'
'Andrada, Diego M.'
'Frenking, Gernot'
'Bertrand, Guy'

_publ_section_title
;
 Isolation of bridging and terminal coinage metal-nitrene complexes.
;
_journal_issue 10
_journal_name_full 'Journal of the American Chemical Society'
_journal_page_first 3800
_journal_page_last 3802
_journal_paper_doi 10.1021/ja5007355
_journal_volume 136
_journal_year 2014
_chemical_formula_moiety 'C56 H76 Ag2 F6 N7 O6 P S2, 2(C4 H8 O)'
_chemical_formula_sum 'C64 H92 Ag2 F6 N7 O8 P S2'
_chemical_formula_weight 1512.28
_chemical_name_systematic DF489
_space_group_crystal_system triclinic
_space_group_IT_number 2
_space_group_name_Hall '-P 1'
_space_group_name_H-M_alt 'P -1'
_atom_sites_solution_hydrogens geom
_atom_sites_solution_primary direct
_atom_sites_solution_secondary difmap
_audit_creation_date 2013-07-12
_audit_creation_method
;
  Olex2 1.2
  (compiled Apr 23 2013 17:54:37, GUI svn.r4466)
;
_cell_angle_alpha 98.235(2)
_cell_angle_beta 98.559(2)
_cell_angle_gamma 106.927(2)
_cell_formula_units_Z 2
_cell_length_a 12.4071(5)
_cell_length_b 12.6841(5)
_cell_length_c 23.8570(9)
_cell_measurement_reflns_used 9898
_cell_measurement_temperature 100(2)
_cell_measurement_theta_max 27.49
_cell_measurement_theta_min 2.67
_cell_volume 3482.0(2)
_computing_cell_refinement 'Bruker SMART'
_computing_data_collection 'Bruker SMART'
_computing_data_reduction 'Bruker SAINT'
_computing_molecular_graphics
;
O. V. Dolomanov, L. J. Bourhis, R. J. Gildea, J. A. K. Howard and H. Puschmann,
OLEX2: a complete structure solution, refinement and analysis program.
J. Appl. Cryst. (2009). 42, 339-341.
;
_computing_publication_material
;
O. V. Dolomanov, L. J. Bourhis, R. J. Gildea, J. A. K. Howard and H. Puschmann,
OLEX2: a complete structure solution, refinement and analysis program.
J. Appl. Cryst. (2009). 42, 339-341.
;
_computing_structure_refinement
;
XL, G.M. Sheldrick, Acta Cryst.
(2008). A64, 112-122
;
_computing_structure_solution
;
XS, G.M. Sheldrick, Acta Cryst.
(2008). A64, 112-122
;
_diffrn_ambient_temperature 100(2)
_diffrn_measured_fraction_theta_full 0.997
_diffrn_measured_fraction_theta_max 0.997
_diffrn_measurement_device_type 'CCD area detector'
_diffrn_measurement_method 'phi and omega scans'
_diffrn_radiation_monochromator graphite
_diffrn_radiation_type MoK\a
_diffrn_radiation_wavelength 0.71073
_diffrn_reflns_av_R_equivalents 0.0287
_diffrn_reflns_av_unetI/netI 0.0271
_diffrn_reflns_limit_h_max 16
_diffrn_reflns_limit_h_min -16
_diffrn_reflns_limit_k_max 16
_diffrn_reflns_limit_k_min -16
_diffrn_reflns_limit_l_max 30
_diffrn_reflns_limit_l_min -30
_diffrn_reflns_number 61314
_diffrn_reflns_theta_full 27.50
_diffrn_reflns_theta_max 27.50
_diffrn_reflns_theta_min 1.75
_diffrn_source 'fine-focus sealed tube'
_exptl_absorpt_coefficient_mu 0.718
_exptl_absorpt_correction_T_max 0.7456
_exptl_absorpt_correction_T_min 0.6814
_exptl_absorpt_correction_type multi-scan
_exptl_absorpt_process_details
;
SADABS-2012/1 (Bruker,2012) was used for absorption correction.
wR2(int) was 0.0485 before and 0.0431 after correction.
The Ratio of minimum to maximum transmission is 0.9462.
The \l/2 correction factor is 0.0015.
;
_exptl_crystal_colour colourless
_exptl_crystal_colour_primary colourless
_exptl_crystal_density_diffrn 1.442
_exptl_crystal_density_method 'not measured'
_exptl_crystal_description block
_exptl_crystal_F_000 1568
_exptl_crystal_size_max 0.189
_exptl_crystal_size_mid 0.175
_exptl_crystal_size_min 0.133
_refine_diff_density_max 4.076
_refine_diff_density_min -1.453
_refine_diff_density_rms 0.119
_refine_ls_extinction_method none
_refine_ls_goodness_of_fit_ref 1.057
_refine_ls_hydrogen_treatment constr
_refine_ls_matrix_type full
_refine_ls_number_parameters 827
_refine_ls_number_reflns 15966
_refine_ls_number_restraints 0
_refine_ls_restrained_S_all 1.057
_refine_ls_R_factor_all 0.0563
_refine_ls_R_factor_gt 0.0485
_refine_ls_shift/su_max 0.001
_refine_ls_shift/su_mean 0.000
_refine_ls_structure_factor_coef Fsqd
_refine_ls_weighting_details 'calc w=1/[\s^2^(Fo^2^)+(0.0624P)^2^+12.6674P] where P=(Fo^2^+2Fc^2^)/3'
_refine_ls_weighting_scheme calc
_refine_ls_wR_factor_gt 0.1315
_refine_ls_wR_factor_ref 0.1355
_reflns_number_gt 13810
_reflns_number_total 15966
_reflns_threshold_expression >2sigma(I)
_cod_data_source_file ja5007355_si_001.cif
_cod_data_source_block 2b-DF489
_cod_database_code 4129247
_olex2_refinement_description
;
1. Others
 Fixed Uiso: H2A(0.024) H2B(0.024) H3A(0.023) H3B(0.023) H5A(0.017) H5B(0.017)
 H6A(0.016) H6B(0.016) H9(0.029) H10(0.03) H11(0.027) H13(0.023) H14A(0.045)
 H14B(0.045) H14C(0.045) H15A(0.046) H15B(0.046) H15C(0.046) H16(0.023)
 H17A(0.04) H17B(0.04) H17C(0.04) H18A(0.041) H18B(0.041) H18C(0.041)
 H21(0.032) H22(0.039) H23(0.037) H25(0.031) H26A(0.075) H26B(0.075)
 H26C(0.075) H27A(0.056) H27B(0.056) H27C(0.056) H28(0.031) H29A(0.054)
 H29B(0.054) H29C(0.054) H30A(0.06) H30B(0.06) H30C(0.06) H33(0.026) H34(0.029)
 H35(0.028) H37(0.023) H38A(0.051) H38B(0.051) H38C(0.051) H39A(0.055)
 H39B(0.055) H39C(0.055) H40(0.022) H41A(0.035) H41B(0.035) H41C(0.035)
 H42A(0.036) H42B(0.036) H42C(0.036) H45(0.028) H46(0.035) H47(0.032)
 H49(0.017) H50A(0.028) H50B(0.028) H50C(0.028) H51A(0.03) H51B(0.03)
 H51C(0.03) H52(0.027) H53A(0.055) H53B(0.055) H53C(0.055) H54A(0.052)
 H54B(0.052) H54C(0.052) H57A(0.041) H57B(0.041) H58A(0.054) H58B(0.054)
 H59A(0.038) H59B(0.038) H60A(0.034) H60B(0.034) H61A(0.034) H61B(0.034)
 H62A(0.056) H62B(0.056) H63A(0.057) H63B(0.057) H64A(0.036) H64B(0.036)
 Fixed X: H2A(0.0333) H2B(-0.0502) H3A(0.0984) H3B(0.1813) H5A(-0.0703)
 H5B(0.0543) H6A(0.1318) H6B(0.0045) H9(-0.0738) H10(-0.2692) H11(-0.3466)
 H13(0.1388) H14A(0.0878) H14B(0.2083) H14C(0.1017) H15A(0.127) H15B(0.2254)
 H15C(0.1069) H16(-0.1922) H17A(-0.3028) H17B(-0.3701) H17C(-0.4019) H18A(-
 0.3374) H18B(-0.2562) H18C(-0.3746) H21(0.3617) H22(0.5218) H23(0.5221)
 H25(0.0872) H26A(0.1897) H26B(0.0585) H26C(0.1145) H27A(0.1927) H27B(0.1102)
 H27C(0.2417) H28(0.2827) H29A(0.3403) H29B(0.3995) H29C(0.4698) H30A(0.5184)
 H30B(0.4428) H30C(0.4174) H33(0.1256) H34(-0.0487) H35(-0.1908) H37(0.2052)
 H38A(0.2497) H38B(0.3137) H38C(0.1832) H39A(0.2789) H39B(0.3728) H39C(0.3042)
 H40(-0.1724) H41A(-0.3361) H41B(-0.2821) H41C(-0.3624) H42A(-0.2843) H42B(-
 0.1635) H42C(-0.2675) H45(0.0947) H46(0.2813) H47(0.3732) H49(-0.0901) H50A(-
 0.0976) H50B(-0.124) H50C(-0.2051) H51A(-0.1278) H51B(-0.0021) H51C(-0.0227)
 H52(0.2538) H53A(0.4252) H53B(0.4059) H53C(0.3134) H54A(0.3513) H54B(0.4333)
 H54C(0.4462) H57A(-0.4842) H57B(-0.4446) H58A(-0.5923) H58B(-0.5271) H59A(-
 0.4152) H59B(-0.4937) H60A(-0.2823) H60B(-0.3758) H61A(0.0804) H61B(0.191)
 H62A(0.2554) H62B(0.1812) H63A(0.3544) H63B(0.3868) H64A(0.3236) H64B(0.2427)
 Fixed Y: H2A(0.8255) H2B(0.7066) H3A(0.649) H3B(0.7636) H5A(1.0493)
 H5B(1.1368) H6A(0.9996) H6B(0.9196) H9(1.1457) H10(1.0596) H11(0.8666)
 H13(1.013) H14A(1.2082) H14B(1.1917) H14C(1.1162) H15A(1.0696) H15B(1.161)
 H15C(1.1801) H16(0.674) H17A(0.7113) H17B(0.5979) H17C(0.707) H18A(0.5745)
 H18B(0.6765) H18C(0.6811) H21(0.6134) H22(0.7704) H23(0.9201) H25(0.584)
 H26A(0.4853) H26B(0.4454) H26C(0.5619) H27A(0.5155) H27B(0.415) H27C(0.4594)
 H28(0.9501) H29A(1.0677) H29B(1.1329) H29C(1.0828) H30A(0.9824) H30B(1.0351)
 H30C(0.9046) H33(1.41) H34(1.3778) H35(1.2077) H37(1.2206) H38A(1.4545)
 H38B(1.4018) H38C(1.3881) H39A(1.2168) H39B(1.3) H39C(1.3468) H40(0.9731)
 H41A(1.0863) H41B(1.077) H41C(0.9688) H42A(0.8945) H42B(0.9663) H42C(1.0131)
 H45(0.5727) H46(0.6297) H47(0.8143) H49(0.7394) H50A(0.5123) H50B(0.5799)
 H50C(0.5539) H51A(0.6504) H51B(0.7347) H51C(0.6059) H52(1.0378) H53A(0.973)
 H53B(1.09) H53C(0.9809) H54A(1.0293) H54B(1.1169) H54C(0.9973) H57A(0.4724)
 H57B(0.5819) H58A(0.3924) H58B(0.4905) H59A(0.3939) H59B(0.2893) H60A(0.381)
 H60B(0.3271) H61A(0.6434) H61B(0.7016) H62A(0.5806) H62B(0.5869) H63A(0.7054)
 H63B(0.7498) H64A(0.8901) H64B(0.8143)
 Fixed Z: H2A(0.5145) H2B(0.5174) H3A(0.545) H3B(0.5361) H5A(0.9262)
 H5B(0.9501) H6A(0.9617) H6B(0.9552) H9(0.6043) H10(0.572) H11(0.5584)
 H13(0.6292) H14A(0.674) H14B(0.6898) H14C(0.7093) H15A(0.5399) H15B(0.5861)
 H15C(0.5679) H16(0.5804) H17A(0.6484) H17B(0.6049) H17C(0.5981) H18A(0.5014)
 H18B(0.482) H18C(0.4957) H21(0.7254) H22(0.7451) H23(0.7015) H25(0.6408)
 H26A(0.7226) H26B(0.6943) H26C(0.7368) H27A(0.5776) H27B(0.5975) H27C(0.6254)
 H28(0.6087) H29A(0.6993) H29B(0.6552) H29C(0.6982) H30A(0.6092) H30B(0.5706)
 H30C(0.5594) H33(0.819) H34(0.7601) H35(0.7458) H37(0.9015) H38A(0.9068)
 H38B(0.9512) H38C(0.9485) H39A(0.8172) H39B(0.8685) H39C(0.823) H40(0.8093)
 H41A(0.7879) H41B(0.85) H41C(0.806) H42A(0.718) H42B(0.7098) H42C(0.702)
 H45(0.8749) H46(0.8617) H47(0.8601) H49(0.8813) H50A(0.8547) H50B(0.8072)
 H50C(0.8514) H51A(0.9582) H51B(0.9763) H51C(0.9567) H52(0.873) H53A(0.8245)
 H53B(0.8255) H53C(0.7875) H54A(0.9628) H54B(0.9352) H54C(0.9341) H57A(0.6703)
 H57B(0.7189) H58A(0.7269) H58B(0.7804) H59A(0.8125) H59B(0.7646) H60A(0.759)
 H60B(0.7015) H61A(1.0698) H61B(1.1189) H62A(1.0658) H62B(1.0072) H63A(1.003)
 H63B(1.0707) H64A(1.0473) H64B(0.9893)
;

loop_
_space_group_symop_id
_space_group_symop_operation_xyz
1 'x, y, z'
2 '-x, -y, -z'

loop_
_atom_site_label
_atom_site_type_symbol
_atom_site_fract_x
_atom_site_fract_y
_atom_site_fract_z
_atom_site_U_iso_or_equiv
_atom_site_adp_type
_atom_site_occupancy
_atom_site_symmetry_multiplicity
_atom_site_calc_flag
_atom_site_refinement_flags
Ag1 Ag -0.13657(2) 0.59291(2) 0.688346(11) 0.02060(8) Uani 1 1 d .
Ag2 Ag -0.21049(2) 0.75353(2) 0.787942(11) 0.01950(7) Uani 1 1 d .
C1 C 0.0794(3) 0.8189(2) 0.63822(13) 0.0117(6) Uani 1 1 d .
C2 C 0.0162(3) 0.7692(3) 0.53831(14) 0.0196(7) Uani 1 1 d .
H2A H 0.0333 0.8255 0.5145 0.024 Uiso 1 1 calc R
H2B H -0.0502 0.7066 0.5174 0.024 Uiso 1 1 calc R
C3 C 0.1192(3) 0.7302(3) 0.55492(14) 0.0196(7) Uani 1 1 d .
H3A H 0.0984 0.6490 0.5450 0.023 Uiso 1 1 calc R
H3B H 0.1813 0.7636 0.5361 0.023 Uiso 1 1 calc R
C4 C 0.0491(3) 0.9798(3) 0.83968(13) 0.0115(6) Uani 1 1 d .
C5 C 0.0102(3) 1.0664(3) 0.92383(13) 0.0146(6) Uani 1 1 d .
H5A H -0.0703 1.0493 0.9262 0.017 Uiso 1 1 calc R
H5B H 0.0543 1.1368 0.9501 0.017 Uiso 1 1 calc R
C6 C 0.0561(3) 0.9706(3) 0.93688(13) 0.0136(6) Uani 1 1 d .
H6A H 0.1318 0.9996 0.9617 0.016 Uiso 1 1 calc R
H6B H 0.0045 0.9196 0.9552 0.016 Uiso 1 1 calc R
C7 C -0.0780(3) 0.8869(3) 0.59492(14) 0.0158(6) Uani 1 1 d .
C8 C -0.0293(3) 1.0054(3) 0.60493(15) 0.0177(7) Uani 1 1 d .
C9 C -0.1036(3) 1.0677(3) 0.59705(17) 0.0240(8) Uani 1 1 d .
H9 H -0.0738 1.1457 0.6043 0.029 Uiso 1 1 calc R
C10 C -0.2213(3) 1.0163(3) 0.57859(17) 0.0247(8) Uani 1 1 d .
H10 H -0.2692 1.0596 0.5720 0.030 Uiso 1 1 calc R
C11 C -0.2675(3) 0.9004(3) 0.57004(16) 0.0223(7) Uani 1 1 d .
H11 H -0.3466 0.8666 0.5584 0.027 Uiso 1 1 calc R
C12 C -0.1972(3) 0.8336(3) 0.57853(15) 0.0177(7) Uani 1 1 d .
C13 C 0.0993(3) 1.0681(3) 0.62268(15) 0.0193(7) Uani 1 1 d .
H13 H 0.1388 1.0130 0.6292 0.023 Uiso 1 1 calc R
C14 C 0.1269(4) 1.1541(3) 0.67923(18) 0.0301(9) Uani 1 1 d .
H14A H 0.0878 1.2082 0.6740 0.045 Uiso 1 1 calc R
H14B H 0.2083 1.1917 0.6898 0.045 Uiso 1 1 calc R
H14C H 0.1017 1.1162 0.7093 0.045 Uiso 1 1 calc R
C15 C 0.1438(4) 1.1250(4) 0.57469(18) 0.0305(9) Uani 1 1 d .
H15A H 0.1270 1.0696 0.5399 0.046 Uiso 1 1 calc R
H15B H 0.2254 1.1610 0.5861 0.046 Uiso 1 1 calc R
H15C H 0.1069 1.1801 0.5679 0.046 Uiso 1 1 calc R
C16 C -0.2527(3) 0.7068(3) 0.56960(15) 0.0189(7) Uani 1 1 d .
H16 H -0.1922 0.6740 0.5804 0.023 Uiso 1 1 calc R
C17 C -0.3401(3) 0.6781(3) 0.60895(18) 0.0269(8) Uani 1 1 d .
H17A H -0.3028 0.7113 0.6484 0.040 Uiso 1 1 calc R
H17B H -0.3701 0.5979 0.6049 0.040 Uiso 1 1 calc R
H17C H -0.4019 0.7070 0.5981 0.040 Uiso 1 1 calc R
C18 C -0.3107(3) 0.6549(3) 0.50626(17) 0.0274(8) Uani 1 1 d .
H18A H -0.3374 0.5745 0.5014 0.041 Uiso 1 1 calc R
H18B H -0.2562 0.6765 0.4820 0.041 Uiso 1 1 calc R
H18C H -0.3746 0.6811 0.4957 0.041 Uiso 1 1 calc R
C19 C 0.2571(3) 0.7687(3) 0.65160(14) 0.0162(6) Uani 1 1 d .
C20 C 0.2567(3) 0.6719(3) 0.67389(15) 0.0199(7) Uani 1 1 d .
C21 C 0.3590(3) 0.6753(3) 0.70915(17) 0.0265(8) Uani 1 1 d .
H21 H 0.3617 0.6134 0.7254 0.032 Uiso 1 1 calc R
C22 C 0.4557(4) 0.7687(4) 0.7203(2) 0.0327(9) Uani 1 1 d .
H22 H 0.5218 0.7704 0.7451 0.039 Uiso 1 1 calc R
C23 C 0.4551(3) 0.8592(3) 0.69490(19) 0.0304(9) Uani 1 1 d .
H23 H 0.5221 0.9201 0.7015 0.037 Uiso 1 1 calc R
C24 C 0.3558(3) 0.8617(3) 0.65942(16) 0.0217(7) Uani 1 1 d .
C25 C 0.1546(3) 0.5649(3) 0.65732(18) 0.0257(8) Uani 1 1 d .
H25 H 0.0872 0.5840 0.6408 0.031 Uiso 1 1 calc R
C26 C 0.1268(4) 0.5094(5) 0.7072(2) 0.0502(14) Uani 1 1 d .
H26A H 0.1897 0.4853 0.7226 0.075 Uiso 1 1 calc R
H26B H 0.0585 0.4454 0.6943 0.075 Uiso 1 1 calc R
H26C H 0.1145 0.5619 0.7368 0.075 Uiso 1 1 calc R
C27 C 0.1769(4) 0.4806(4) 0.6099(2) 0.0372(10) Uani 1 1 d .
H27A H 0.1927 0.5155 0.5776 0.056 Uiso 1 1 calc R
H27B H 0.1102 0.4150 0.5975 0.056 Uiso 1 1 calc R
H27C H 0.2417 0.4594 0.6254 0.056 Uiso 1 1 calc R
C28 C 0.3600(3) 0.9618(3) 0.63069(18) 0.0258(8) Uani 1 1 d .
H28 H 0.2827 0.9501 0.6087 0.031 Uiso 1 1 calc R
C29 C 0.3957(4) 1.0715(4) 0.6750(2) 0.0359(10) Uani 1 1 d .
H29A H 0.3403 1.0677 0.6993 0.054 Uiso 1 1 calc R
H29B H 0.3995 1.1329 0.6552 0.054 Uiso 1 1 calc R
H29C H 0.4698 1.0828 0.6982 0.054 Uiso 1 1 calc R
C30 C 0.4423(4) 0.9719(4) 0.5885(2) 0.0399(11) Uani 1 1 d .
H30A H 0.5184 0.9824 0.6092 0.060 Uiso 1 1 calc R
H30B H 0.4428 1.0351 0.5706 0.060 Uiso 1 1 calc R
H30C H 0.4174 0.9046 0.5594 0.060 Uiso 1 1 calc R
C31 C 0.0040(3) 1.1559(3) 0.83435(14) 0.0146(6) Uani 1 1 d .
C32 C 0.0913(3) 1.2585(3) 0.84303(15) 0.0175(7) Uani 1 1 d .
C33 C 0.0687(3) 1.3409(3) 0.81404(16) 0.0214(7) Uani 1 1 d .
H33 H 0.1256 1.4100 0.8190 0.026 Uiso 1 1 calc R
C34 C -0.0355(3) 1.3217(3) 0.77861(17) 0.0242(8) Uani 1 1 d .
H34 H -0.0487 1.3778 0.7601 0.029 Uiso 1 1 calc R
C35 C -0.1207(3) 1.2197(3) 0.77023(16) 0.0230(7) Uani 1 1 d .
H35 H -0.1908 1.2077 0.7458 0.028 Uiso 1 1 calc R
C36 C -0.1036(3) 1.1337(3) 0.79784(15) 0.0181(7) Uani 1 1 d .
C37 C 0.2087(3) 1.2825(3) 0.88084(15) 0.0193(7) Uani 1 1 d .
H37 H 0.2052 1.2206 0.9015 0.023 Uiso 1 1 calc R
C38 C 0.2420(4) 1.3921(3) 0.92609(18) 0.0339(9) Uani 1 1 d .
H38A H 0.2497 1.4545 0.9068 0.051 Uiso 1 1 calc R
H38B H 0.3137 1.4018 0.9512 0.051 Uiso 1 1 calc R
H38C H 0.1832 1.3881 0.9485 0.051 Uiso 1 1 calc R
C39 C 0.2995(4) 1.2869(4) 0.8440(2) 0.0365(10) Uani 1 1 d .
H39A H 0.2789 1.2168 0.8172 0.055 Uiso 1 1 calc R
H39B H 0.3728 1.3000 0.8685 0.055 Uiso 1 1 calc R
H39C H 0.3042 1.3468 0.8230 0.055 Uiso 1 1 calc R
C40 C -0.2000(3) 1.0236(3) 0.78779(15) 0.0187(7) Uani 1 1 d .
H40 H -0.1724 0.9731 0.8093 0.022 Uiso 1 1 calc R
C41 C -0.3050(3) 1.0405(3) 0.81003(16) 0.0233(7) Uani 1 1 d .
H41A H -0.3361 1.0863 0.7879 0.035 Uiso 1 1 calc R
H41B H -0.2821 1.0770 0.8500 0.035 Uiso 1 1 calc R
H41C H -0.3624 0.9688 0.8060 0.035 Uiso 1 1 calc R
C42 C -0.2318(3) 0.9693(3) 0.72339(16) 0.0237(7) Uani 1 1 d .
H42A H -0.2843 0.8945 0.7180 0.036 Uiso 1 1 calc R
H42B H -0.1635 0.9663 0.7098 0.036 Uiso 1 1 calc R
H42C H -0.2675 1.0131 0.7020 0.036 Uiso 1 1 calc R
C43 C 0.1231(3) 0.8347(3) 0.87373(14) 0.0144(6) Uani 1 1 d .
C44 C 0.0674(3) 0.7225(3) 0.87690(15) 0.0162(6) Uani 1 1 d .
C45 C 0.1295(3) 0.6472(3) 0.87281(18) 0.0234(8) Uani 1 1 d .
H45 H 0.0947 0.5727 0.8749 0.028 Uiso 1 1 calc R
C46 C 0.2420(3) 0.6818(3) 0.8657(2) 0.0296(9) Uani 1 1 d .
H46 H 0.2813 0.6297 0.8617 0.035 Uiso 1 1 calc R
C47 C 0.2970(3) 0.7925(3) 0.86435(19) 0.0268(8) Uani 1 1 d .
H47 H 0.3732 0.8143 0.8601 0.032 Uiso 1 1 calc R
C48 C 0.2398(3) 0.8726(3) 0.86930(16) 0.0197(7) Uani 1 1 d .
C49 C -0.0538(3) 0.6818(3) 0.88759(14) 0.0141(6) Uani 1 1 d .
H49 H -0.0901 0.7394 0.8813 0.017 Uiso 1 1 calc R
C50 C -0.1269(3) 0.5717(3) 0.84637(15) 0.0184(7) Uani 1 1 d .
H50A H -0.0976 0.5123 0.8547 0.028 Uiso 1 1 calc R
H50B H -0.1240 0.5799 0.8072 0.028 Uiso 1 1 calc R
H50C H -0.2051 0.5539 0.8514 0.028 Uiso 1 1 calc R
C51 C -0.0514(3) 0.6668(3) 0.95059(15) 0.0199(7) Uani 1 1 d .
H51A H -0.1278 0.6504 0.9582 0.030 Uiso 1 1 calc R
H51B H -0.0021 0.7347 0.9763 0.030 Uiso 1 1 calc R
H51C H -0.0227 0.6059 0.9567 0.030 Uiso 1 1 calc R
C52 C 0.3078(3) 0.9948(3) 0.87413(17) 0.0228(7) Uani 1 1 d .
H52 H 0.2538 1.0378 0.8730 0.027 Uiso 1 1 calc R
C53 C 0.3688(4) 1.0112(4) 0.8231(2) 0.0365(10) Uani 1 1 d .
H53A H 0.4252 0.9730 0.8245 0.055 Uiso 1 1 calc R
H53B H 0.4059 1.0900 0.8255 0.055 Uiso 1 1 calc R
H53C H 0.3134 0.9809 0.7875 0.055 Uiso 1 1 calc R
C54 C 0.3925(4) 1.0386(4) 0.9319(2) 0.0345(10) Uani 1 1 d .
H54A H 0.3513 1.0293 0.9628 0.052 Uiso 1 1 calc R
H54B H 0.4333 1.1169 0.9352 0.052 Uiso 1 1 calc R
H54C H 0.4462 0.9973 0.9341 0.052 Uiso 1 1 calc R
C55 C -0.3257(4) 0.3269(3) 0.5583(2) 0.0328(9) Uani 1 1 d .
C56 C -0.4087(3) 0.6749(4) 0.92388(19) 0.0291(9) Uani 1 1 d .
C57 C -0.4487(4) 0.5035(4) 0.7107(2) 0.0345(10) Uani 1 1 d .
H57A H -0.4842 0.4724 0.6703 0.041 Uiso 1 1 calc R
H57B H -0.4446 0.5819 0.7189 0.041 Uiso 1 1 calc R
C58 C -0.5171(4) 0.4395(5) 0.7487(3) 0.0450(12) Uani 1 1 d .
H58A H -0.5923 0.3924 0.7269 0.054 Uiso 1 1 calc R
H58B H -0.5271 0.4905 0.7804 0.054 Uiso 1 1 calc R
C59 C -0.4471(4) 0.3677(4) 0.7715(2) 0.0318(9) Uani 1 1 d .
H59A H -0.4152 0.3939 0.8125 0.038 Uiso 1 1 calc R
H59B H -0.4937 0.2893 0.7646 0.038 Uiso 1 1 calc R
C60 C -0.3527(4) 0.3844(3) 0.73649(18) 0.0281(8) Uani 1 1 d .
H60A H -0.2823 0.3810 0.7590 0.034 Uiso 1 1 calc R
H60B H -0.3758 0.3271 0.7015 0.034 Uiso 1 1 calc R
C61 C 0.1609(4) 0.6884(3) 1.07773(18) 0.0284(8) Uani 1 1 d .
H61A H 0.0804 0.6434 1.0698 0.034 Uiso 1 1 calc R
H61B H 0.1910 0.7016 1.1189 0.034 Uiso 1 1 calc R
C62 C 0.2276(5) 0.6301(4) 1.0443(3) 0.0466(12) Uani 1 1 d .
H62A H 0.2554 0.5806 1.0658 0.056 Uiso 1 1 calc R
H62B H 0.1812 0.5869 1.0072 0.056 Uiso 1 1 calc R
C63 C 0.3248(4) 0.7256(4) 1.0370(3) 0.0478(13) Uani 1 1 d .
H63A H 0.3544 0.7054 1.0030 0.057 Uiso 1 1 calc R
H63B H 0.3868 0.7498 1.0707 0.057 Uiso 1 1 calc R
C64 C 0.2692(4) 0.8163(3) 1.02995(19) 0.0299(9) Uani 1 1 d .
H64A H 0.3236 0.8901 1.0473 0.036 Uiso 1 1 calc R
H64B H 0.2427 0.8143 0.9893 0.036 Uiso 1 1 calc R
F1 F -0.3845(2) 0.3942(2) 0.57562(13) 0.0450(7) Uani 1 1 d .
F2 F -0.3666(3) 0.2320(2) 0.57665(17) 0.0556(8) Uani 1 1 d .
F3 F -0.3486(3) 0.3051(3) 0.50077(13) 0.0529(8) Uani 1 1 d .
F4 F -0.3540(2) 0.5982(2) 0.92004(12) 0.0362(6) Uani 1 1 d .
F5 F -0.5158(2) 0.6244(3) 0.89423(16) 0.0527(8) Uani 1 1 d .
F6 F -0.4144(3) 0.7029(3) 0.97873(13) 0.0550(9) Uani 1 1 d .
N1 N -0.0898(3) 0.7561(2) 0.73547(13) 0.0201(6) Uani 1 1 d .
N2 N 0.0979(2) 0.8677(2) 0.69322(12) 0.0152(5) Uani 1 1 d .
N3 N -0.0043(2) 0.8175(2) 0.59454(12) 0.0139(5) Uani 1 1 d .
N4 N 0.1515(2) 0.7704(2) 0.61777(11) 0.0149(5) Uani 1 1 d .
N5 N 0.0634(2) 0.9658(2) 0.78586(12) 0.0146(5) Uani 1 1 d .
N6 N 0.0260(2) 1.0706(2) 0.86433(11) 0.0125(5) Uani 1 1 d .
N7 N 0.0607(2) 0.9143(2) 0.87920(11) 0.0116(5) Uani 1 1 d .
O1 O -0.1663(3) 0.4198(2) 0.64860(12) 0.0278(6) Uani 1 1 d .
O2 O -0.1402(3) 0.4873(2) 0.55955(13) 0.0307(6) Uani 1 1 d .
O3 O -0.1250(2) 0.3034(2) 0.57050(11) 0.0249(6) Uani 1 1 d .
O4 O -0.3436(2) 0.7464(3) 0.83602(12) 0.0322(7) Uani 1 1 d .
O5 O -0.2223(2) 0.8387(3) 0.93031(14) 0.0327(7) Uani 1 1 d .
O6 O -0.4074(2) 0.8681(3) 0.90218(14) 0.0312(6) Uani 1 1 d .
O7 O -0.3365(2) 0.4933(2) 0.72287(13) 0.0282(6) Uani 1 1 d .
O8 O 0.1743(2) 0.7921(2) 1.05886(12) 0.0255(6) Uani 1 1 d .
P1 P 0.01828(7) 0.85464(7) 0.73834(4) 0.01527(17) Uani 1 1 d .
S1 S -0.17159(8) 0.39136(7) 0.58649(4) 0.02016(18) Uani 1 1 d .
S2 S -0.33648(8) 0.79793(8) 0.89628(4) 0.02199(18) Uani 1 1 d .

loop_
_atom_site_aniso_label
_atom_site_aniso_U_11
_atom_site_aniso_U_22
_atom_site_aniso_U_33
_atom_site_aniso_U_23
_atom_site_aniso_U_13
_atom_site_aniso_U_12
Ag1 0.02603(15) 0.01371(13) 0.01838(13) -0.00384(9) 0.00407(10) 0.00433(10)
Ag2 0.01840(13) 0.02269(14) 0.01847(13) 0.00440(10) 0.00653(10) 0.00662(10)
C1 0.0147(14) 0.0081(13) 0.0117(14) 0.0021(11) 0.0037(11) 0.0023(11)
C2 0.0228(17) 0.0260(18) 0.0107(15) -0.0023(13) 0.0010(13) 0.0129(14)
C3 0.0217(17) 0.0288(18) 0.0089(14) -0.0035(13) 0.0010(12) 0.0135(15)
C4 0.0070(13) 0.0114(14) 0.0118(14) -0.0004(11) 0.0005(11) -0.0012(11)
C5 0.0195(16) 0.0147(15) 0.0114(14) 0.0024(11) 0.0057(12) 0.0072(12)
C6 0.0187(15) 0.0126(14) 0.0102(14) -0.0007(11) 0.0048(12) 0.0068(12)
C7 0.0172(16) 0.0141(15) 0.0183(16) 0.0017(12) 0.0038(12) 0.0090(13)
C8 0.0181(16) 0.0163(16) 0.0208(16) 0.0037(13) 0.0060(13) 0.0077(13)
C9 0.031(2) 0.0157(16) 0.0296(19) 0.0057(14) 0.0092(16) 0.0117(15)
C10 0.0264(19) 0.0228(18) 0.032(2) 0.0080(15) 0.0057(16) 0.0173(15)
C11 0.0176(17) 0.0235(18) 0.0280(19) 0.0050(15) 0.0034(14) 0.0106(14)
C12 0.0191(16) 0.0175(16) 0.0182(16) 0.0028(13) 0.0038(13) 0.0088(13)
C13 0.0214(17) 0.0143(15) 0.0218(17) 0.0043(13) 0.0038(13) 0.0051(13)
C14 0.035(2) 0.0228(19) 0.027(2) -0.0024(15) 0.0044(17) 0.0056(16)
C15 0.027(2) 0.036(2) 0.0243(19) 0.0116(17) 0.0030(16) 0.0027(17)
C16 0.0170(16) 0.0167(16) 0.0224(17) 0.0011(13) 0.0020(13) 0.0069(13)
C17 0.0264(19) 0.0212(18) 0.032(2) 0.0065(15) 0.0092(16) 0.0043(15)
C18 0.0248(19) 0.027(2) 0.0245(19) 0.0014(15) -0.0005(15) 0.0034(15)
C19 0.0165(16) 0.0185(16) 0.0127(15) -0.0042(12) -0.0013(12) 0.0100(13)
C20 0.0195(17) 0.0246(18) 0.0169(16) 0.0024(13) 0.0030(13) 0.0101(14)
C21 0.0264(19) 0.0256(19) 0.029(2) 0.0047(15) -0.0016(15) 0.0151(16)
C22 0.0232(19) 0.031(2) 0.040(2) 0.0012(18) -0.0108(17) 0.0135(17)
C23 0.0192(18) 0.0226(19) 0.042(2) -0.0046(17) -0.0065(16) 0.0068(15)
C24 0.0208(17) 0.0167(16) 0.0240(18) -0.0039(13) -0.0021(14) 0.0079(14)
C25 0.0214(18) 0.0264(19) 0.031(2) 0.0126(16) 0.0043(15) 0.0075(15)
C26 0.035(3) 0.071(4) 0.048(3) 0.035(3) 0.010(2) 0.010(2)
C27 0.035(2) 0.023(2) 0.049(3) -0.0003(18) 0.002(2) 0.0090(17)
C28 0.0211(18) 0.0181(17) 0.032(2) -0.0002(15) -0.0030(15) 0.0037(14)
C29 0.041(2) 0.0209(19) 0.040(2) -0.0014(17) -0.0050(19) 0.0103(18)
C30 0.036(2) 0.031(2) 0.052(3) 0.009(2) 0.015(2) 0.0059(19)
C31 0.0195(16) 0.0132(15) 0.0139(15) 0.0044(12) 0.0052(12) 0.0076(12)
C32 0.0216(17) 0.0143(15) 0.0168(15) 0.0024(12) 0.0081(13) 0.0042(13)
C33 0.0262(18) 0.0155(16) 0.0268(18) 0.0079(14) 0.0133(15) 0.0073(14)
C34 0.031(2) 0.0219(18) 0.0294(19) 0.0133(15) 0.0131(16) 0.0150(15)
C35 0.0212(17) 0.0278(19) 0.0243(18) 0.0102(15) 0.0046(14) 0.0120(15)
C36 0.0202(17) 0.0193(16) 0.0159(15) 0.0044(13) 0.0049(13) 0.0069(13)
C37 0.0188(16) 0.0154(16) 0.0204(17) 0.0028(13) 0.0027(13) 0.0016(13)
C38 0.047(3) 0.0218(19) 0.024(2) -0.0005(15) -0.0010(18) 0.0035(18)
C39 0.0208(19) 0.055(3) 0.031(2) 0.006(2) 0.0068(17) 0.0079(19)
C40 0.0182(16) 0.0174(16) 0.0185(16) 0.0022(13) -0.0004(13) 0.0057(13)
C41 0.0204(17) 0.0247(18) 0.0198(17) -0.0010(14) 0.0040(14) 0.0023(14)
C42 0.0242(18) 0.0260(19) 0.0203(17) 0.0006(14) 0.0024(14) 0.0098(15)
C43 0.0142(15) 0.0121(14) 0.0176(15) -0.0001(12) 0.0052(12) 0.0058(12)
C44 0.0154(15) 0.0124(15) 0.0200(16) 0.0003(12) 0.0044(12) 0.0043(12)
C45 0.0200(17) 0.0111(15) 0.040(2) 0.0013(14) 0.0075(15) 0.0064(13)
C46 0.0232(19) 0.0196(18) 0.051(3) 0.0030(17) 0.0121(18) 0.0136(15)
C47 0.0155(17) 0.0234(19) 0.042(2) 0.0010(16) 0.0108(16) 0.0078(14)
C48 0.0169(16) 0.0154(16) 0.0270(18) 0.0017(13) 0.0073(14) 0.0051(13)
C49 0.0119(14) 0.0120(14) 0.0174(15) 0.0020(12) 0.0028(12) 0.0030(12)
C50 0.0181(16) 0.0134(15) 0.0199(16) 0.0011(13) 0.0028(13) 0.0007(13)
C51 0.0200(17) 0.0200(17) 0.0191(16) 0.0027(13) 0.0032(13) 0.0064(13)
C52 0.0147(16) 0.0159(16) 0.035(2) 0.0019(14) 0.0077(15) 0.0017(13)
C53 0.033(2) 0.028(2) 0.050(3) 0.0089(19) 0.025(2) 0.0039(18)
C54 0.0206(19) 0.027(2) 0.046(3) 0.0003(18) -0.0017(17) 0.0001(16)
C55 0.031(2) 0.023(2) 0.038(2) -0.0107(17) 0.0040(18) 0.0099(17)
C56 0.0227(19) 0.036(2) 0.040(2) 0.0170(18) 0.0134(17) 0.0172(17)
C57 0.025(2) 0.036(2) 0.049(3) 0.016(2) 0.0166(19) 0.0109(17)
C58 0.030(2) 0.056(3) 0.059(3) 0.028(3) 0.022(2) 0.016(2)
C59 0.032(2) 0.026(2) 0.035(2) 0.0090(17) 0.0113(18) 0.0026(17)
C60 0.027(2) 0.0217(18) 0.033(2) 0.0021(16) 0.0068(16) 0.0062(15)
C61 0.036(2) 0.0218(18) 0.0266(19) 0.0050(15) 0.0088(17) 0.0066(16)
C62 0.047(3) 0.037(3) 0.066(3) 0.015(2) 0.024(3) 0.021(2)
C63 0.032(2) 0.043(3) 0.082(4) 0.025(3) 0.026(3) 0.018(2)
C64 0.030(2) 0.025(2) 0.032(2) 0.0062(16) 0.0062(17) 0.0044(16)
F1 0.0304(14) 0.0422(15) 0.0589(18) -0.0124(13) 0.0053(12) 0.0188(12)
F2 0.0392(16) 0.0274(14) 0.093(3) 0.0053(15) 0.0175(16) 0.0007(12)
F3 0.0402(16) 0.068(2) 0.0380(15) -0.0194(14) -0.0122(12) 0.0220(15)
F4 0.0327(13) 0.0339(13) 0.0524(16) 0.0161(12) 0.0148(12) 0.0196(11)
F5 0.0190(12) 0.0495(17) 0.091(2) 0.0306(17) 0.0113(14) 0.0049(12)
F6 0.085(2) 0.065(2) 0.0471(17) 0.0319(15) 0.0459(17) 0.0461(19)
N1 0.0212(15) 0.0131(13) 0.0211(15) -0.0035(11) 0.0077(12) -0.0005(11)
N2 0.0188(14) 0.0136(13) 0.0125(13) -0.0012(10) 0.0060(11) 0.0047(11)
N3 0.0154(13) 0.0143(13) 0.0129(13) -0.0023(10) 0.0019(10) 0.0089(11)
N4 0.0153(13) 0.0193(14) 0.0094(12) -0.0033(10) -0.0007(10) 0.0089(11)
N5 0.0148(13) 0.0138(13) 0.0112(12) -0.0026(10) 0.0040(10) 0.0005(10)
N6 0.0178(13) 0.0119(12) 0.0087(12) 0.0025(10) 0.0044(10) 0.0049(10)
N7 0.0135(12) 0.0099(12) 0.0122(12) -0.0006(10) 0.0050(10) 0.0049(10)
O1 0.0391(16) 0.0203(13) 0.0222(13) -0.0043(10) 0.0084(12) 0.0097(12)
O2 0.0374(16) 0.0240(14) 0.0364(16) 0.0112(12) 0.0098(13) 0.0147(12)
O3 0.0377(15) 0.0208(13) 0.0197(12) 0.0006(10) 0.0054(11) 0.0168(12)
O4 0.0261(14) 0.0480(18) 0.0249(14) 0.0070(13) 0.0110(12) 0.0127(13)
O5 0.0201(14) 0.0336(16) 0.0396(17) -0.0035(13) 0.0010(12) 0.0087(12)
O6 0.0269(14) 0.0333(16) 0.0443(17) 0.0144(13) 0.0157(13) 0.0187(12)
O7 0.0196(13) 0.0249(14) 0.0407(16) 0.0102(12) 0.0106(12) 0.0041(11)
O8 0.0269(14) 0.0209(13) 0.0267(14) 0.0005(10) 0.0012(11) 0.0089(11)
P1 0.0172(4) 0.0146(4) 0.0110(4) -0.0006(3) 0.0043(3) 0.0014(3)
S1 0.0264(4) 0.0151(4) 0.0193(4) -0.0014(3) 0.0043(3) 0.0096(3)
S2 0.0162(4) 0.0278(5) 0.0254(4) 0.0063(4) 0.0088(3) 0.0096(3)

loop_
_atom_type_symbol
_atom_type_description
_atom_type_scat_dispersion_real
_atom_type_scat_dispersion_imag
_atom_type_scat_source
C C 0.0033 0.0016 'International Tables Vol C Tables 4.2.6.8 and 6.1.1.4'
N N 0.0061 0.0033 'International Tables Vol C Tables 4.2.6.8 and 6.1.1.4'
O O 0.0106 0.0060 'International Tables Vol C Tables 4.2.6.8 and 6.1.1.4'
F F 0.0171 0.0103 'International Tables Vol C Tables 4.2.6.8 and 6.1.1.4'
P P 0.1023 0.0942 'International Tables Vol C Tables 4.2.6.8 and 6.1.1.4'
S S 0.1246 0.1234 'International Tables Vol C Tables 4.2.6.8 and 6.1.1.4'
Ag Ag -0.8971 1.1015 'International Tables Vol C Tables 4.2.6.8 and 6.1.1.4'
H H 0.0000 0.0000 'International Tables Vol C Tables 4.2.6.8 and 6.1.1.4'

loop_
_geom_angle_atom_site_label_1
_geom_angle_atom_site_label_2
_geom_angle_atom_site_label_3
_geom_angle
N1 Ag1 Ag2 37.36(8)
N1 Ag1 O1 171.66(12)
O1 Ag1 Ag2 143.01(8)
N1 Ag2 Ag1 37.22(8)
N1 Ag2 O4 175.81(12)
O4 Ag2 Ag1 140.33(9)
N2 C1 N3 127.8(3)
N2 C1 N4 121.9(3)
N4 C1 N3 110.1(3)
H2A C2 H2B 109.0
C3 C2 H2A 111.0
C3 C2 H2B 111.0
N3 C2 H2A 111.0
N3 C2 H2B 111.0
N3 C2 C3 103.9(3)
C2 C3 H3A 111.2
C2 C3 H3B 111.2
H3A C3 H3B 109.1
N4 C3 C2 102.7(3)
N4 C3 H3A 111.2
N4 C3 H3B 111.2
N5 C4 N6 121.7(3)
N5 C4 N7 128.4(3)
N6 C4 N7 109.8(3)
H5A C5 H5B 109.2
C6 C5 H5A 111.3
C6 C5 H5B 111.3
N6 C5 H5A 111.3
N6 C5 H5B 111.3
N6 C5 C6 102.1(2)
C5 C6 H6A 111.1
C5 C6 H6B 111.1
H6A C6 H6B 109.1
N7 C6 C5 103.2(2)
N7 C6 H6A 111.1
N7 C6 H6B 111.1
C8 C7 N3 119.8(3)
C12 C7 C8 121.7(3)
C12 C7 N3 118.0(3)
C7 C8 C13 124.1(3)
C9 C8 C7 117.6(3)
C9 C8 C13 118.3(3)
C8 C9 H9 119.2
C8 C9 C10 121.6(3)
C10 C9 H9 119.2
C9 C10 H10 120.1
C11 C10 C9 119.8(3)
C11 C10 H10 120.1
C10 C11 H11 119.4
C10 C11 C12 121.2(3)
C12 C11 H11 119.4
C7 C12 C16 123.1(3)
C11 C12 C7 118.0(3)
C11 C12 C16 118.9(3)
C8 C13 H13 108.0
C8 C13 C14 111.0(3)
C8 C13 C15 110.9(3)
C14 C13 H13 108.0
C15 C13 H13 108.0
C15 C13 C14 110.7(3)
C13 C14 H14A 109.5
C13 C14 H14B 109.5
C13 C14 H14C 109.5
H14A C14 H14B 109.5
H14A C14 H14C 109.5
H14B C14 H14C 109.5
C13 C15 H15A 109.5
C13 C15 H15B 109.5
C13 C15 H15C 109.5
H15A C15 H15B 109.5
H15A C15 H15C 109.5
H15B C15 H15C 109.5
C12 C16 H16 108.1
C12 C16 C17 110.5(3)
C12 C16 C18 111.7(3)
C17 C16 H16 108.1
C18 C16 H16 108.1
C18 C16 C17 110.3(3)
C16 C17 H17A 109.5
C16 C17 H17B 109.5
C16 C17 H17C 109.5
H17A C17 H17B 109.5
H17A C17 H17C 109.5
H17B C17 H17C 109.5
C16 C18 H18A 109.5
C16 C18 H18B 109.5
C16 C18 H18C 109.5
H18A C18 H18B 109.5
H18A C18 H18C 109.5
H18B C18 H18C 109.5
C20 C19 N4 118.2(3)
C24 C19 C20 123.1(3)
C24 C19 N4 118.7(3)
C19 C20 C25 122.4(3)
C21 C20 C19 116.8(3)
C21 C20 C25 120.6(3)
C20 C21 H21 119.4
C22 C21 C20 121.2(4)
C22 C21 H21 119.4
C21 C22 H22 119.8
C23 C22 C21 120.4(4)
C23 C22 H22 119.8
C22 C23 H23 119.3
C22 C23 C24 121.4(4)
C24 C23 H23 119.3
C19 C24 C23 116.9(3)
C19 C24 C28 123.4(3)
C23 C24 C28 119.6(3)
C20 C25 H25 108.0
C20 C25 C27 109.4(3)
C26 C25 C20 113.9(4)
C26 C25 H25 108.0
C26 C25 C27 109.5(4)
C27 C25 H25 108.0
C25 C26 H26A 109.5
C25 C26 H26B 109.5
C25 C26 H26C 109.5
H26A C26 H26B 109.5
H26A C26 H26C 109.5
H26B C26 H26C 109.5
C25 C27 H27A 109.5
C25 C27 H27B 109.5
C25 C27 H27C 109.5
H27A C27 H27B 109.5
H27A C27 H27C 109.5
H27B C27 H27C 109.5
C24 C28 H28 108.2
C24 C28 C29 111.8(3)
C24 C28 C30 111.0(3)
C29 C28 H28 108.2
C29 C28 C30 109.4(4)
C30 C28 H28 108.2
C28 C29 H29A 109.5
C28 C29 H29B 109.5
C28 C29 H29C 109.5
H29A C29 H29B 109.5
H29A C29 H29C 109.5
H29B C29 H29C 109.5
C28 C30 H30A 109.5
C28 C30 H30B 109.5
C28 C30 H30C 109.5
H30A C30 H30B 109.5
H30A C30 H30C 109.5
H30B C30 H30C 109.5
C32 C31 C36 122.1(3)
C32 C31 N6 118.2(3)
C36 C31 N6 119.7(3)
C31 C32 C33 117.7(3)
C31 C32 C37 122.7(3)
C33 C32 C37 119.5(3)
C32 C33 H33 119.3
C34 C33 C32 121.3(3)
C34 C33 H33 119.3
C33 C34 H34 119.8
C33 C34 C35 120.4(3)
C35 C34 H34 119.8
C34 C35 H35 119.4
C34 C35 C36 121.1(4)
C36 C35 H35 119.4
C31 C36 C40 123.3(3)
C35 C36 C31 117.4(3)
C35 C36 C40 119.3(3)
C32 C37 H37 108.0
C32 C37 C38 111.5(3)
C32 C37 C39 110.6(3)
C38 C37 H37 108.0
C39 C37 H37 108.0
C39 C37 C38 110.7(3)
C37 C38 H38A 109.5
C37 C38 H38B 109.5
C37 C38 H38C 109.5
H38A C38 H38B 109.5
H38A C38 H38C 109.5
H38B C38 H38C 109.5
C37 C39 H39A 109.5
C37 C39 H39B 109.5
C37 C39 H39C 109.5
H39A C39 H39B 109.5
H39A C39 H39C 109.5
H39B C39 H39C 109.5
C36 C40 H40 108.2
C36 C40 C41 111.2(3)
C36 C40 C42 109.7(3)
C41 C40 H40 108.2
C42 C40 H40 108.2
C42 C40 C41 111.2(3)
C40 C41 H41A 109.5
C40 C41 H41B 109.5
C40 C41 H41C 109.5
H41A C41 H41B 109.5
H41A C41 H41C 109.5
H41B C41 H41C 109.5
C40 C42 H42A 109.5
C40 C42 H42B 109.5
C40 C42 H42C 109.5
H42A C42 H42B 109.5
H42A C42 H42C 109.5
H42B C42 H42C 109.5
C44 C43 C48 121.9(3)
C44 C43 N7 118.6(3)
C48 C43 N7 119.4(3)
C43 C44 C49 123.1(3)
C45 C44 C43 118.0(3)
C45 C44 C49 118.8(3)
C44 C45 H45 119.6
C46 C45 C44 120.8(3)
C46 C45 H45 119.6
C45 C46 H46 119.6
C47 C46 C45 120.9(3)
C47 C46 H46 119.6
C46 C47 H47 119.5
C46 C47 C48 120.9(3)
C48 C47 H47 119.5
C43 C48 C52 123.8(3)
C47 C48 C43 117.4(3)
C47 C48 C52 118.6(3)
C44 C49 H49 108.1
C44 C49 C50 112.3(3)
C44 C49 C51 110.4(3)
C50 C49 H49 108.1
C50 C49 C51 109.7(3)
C51 C49 H49 108.1
C49 C50 H50A 109.5
C49 C50 H50B 109.5
C49 C50 H50C 109.5
H50A C50 H50B 109.5
H50A C50 H50C 109.5
H50B C50 H50C 109.5
C49 C51 H51A 109.5
C49 C51 H51B 109.5
C49 C51 H51C 109.5
H51A C51 H51B 109.5
H51A C51 H51C 109.5
H51B C51 H51C 109.5
C48 C52 H52 108.0
C48 C52 C53 111.1(3)
C48 C52 C54 110.1(3)
C53 C52 H52 108.0
C54 C52 H52 108.0
C54 C52 C53 111.7(3)
C52 C53 H53A 109.5
C52 C53 H53B 109.5
C52 C53 H53C 109.5
H53A C53 H53B 109.5
H53A C53 H53C 109.5
H53B C53 H53C 109.5
C52 C54 H54A 109.5
C52 C54 H54B 109.5
C52 C54 H54C 109.5
H54A C54 H54B 109.5
H54A C54 H54C 109.5
H54B C54 H54C 109.5
F1 C55 S1 111.6(3)
F2 C55 F1 106.7(4)
F2 C55 F3 108.8(4)
F2 C55 S1 111.2(3)
F3 C55 F1 107.5(4)
F3 C55 S1 110.8(3)
F4 C56 S2 111.5(3)
F5 C56 F4 106.8(4)
F5 C56 S2 111.6(3)
F6 C56 F4 108.1(3)
F6 C56 F5 107.4(4)
F6 C56 S2 111.2(3)
H57A C57 H57B 108.6
C58 C57 H57A 110.4
C58 C57 H57B 110.4
O7 C57 H57A 110.4
O7 C57 H57B 110.4
O7 C57 C58 106.8(4)
C57 C58 H58A 110.7
C57 C58 H58B 110.7
C57 C58 C59 105.4(4)
H58A C58 H58B 108.8
C59 C58 H58A 110.7
C59 C58 H58B 110.7
C58 C59 H59A 111.2
C58 C59 H59B 111.2
H59A C59 H59B 109.1
C60 C59 C58 102.9(3)
C60 C59 H59A 111.2
C60 C59 H59B 111.2
C59 C60 H60A 110.7
C59 C60 H60B 110.7
H60A C60 H60B 108.8
O7 C60 C59 105.2(3)
O7 C60 H60A 110.7
O7 C60 H60B 110.7
H61A C61 H61B 108.7
C62 C61 H61A 110.6
C62 C61 H61B 110.6
O8 C61 H61A 110.6
O8 C61 H61B 110.6
O8 C61 C62 105.8(3)
C61 C62 H62A 111.2
C61 C62 H62B 111.2
H62A C62 H62B 109.1
C63 C62 C61 102.7(4)
C63 C62 H62A 111.2
C63 C62 H62B 111.2
C62 C63 H63A 111.2
C62 C63 H63B 111.2
C62 C63 C64 102.8(4)
H63A C63 H63B 109.1
C64 C63 H63A 111.2
C64 C63 H63B 111.2
C63 C64 H64A 110.6
C63 C64 H64B 110.6
H64A C64 H64B 108.7
O8 C64 C63 105.9(3)
O8 C64 H64A 110.6
O8 C64 H64B 110.6
Ag1 N1 Ag2 105.43(13)
P1 N1 Ag1 128.33(18)
P1 N1 Ag2 125.76(17)
C1 N2 P1 131.3(2)
C1 N3 C2 110.4(3)
C1 N3 C7 127.1(3)
C7 N3 C2 118.6(3)
C1 N4 C3 112.5(3)
C1 N4 C19 124.5(3)
C19 N4 C3 122.6(3)
C4 N5 P1 128.3(2)
C4 N6 C5 112.0(3)
C4 N6 C31 124.7(3)
C31 N6 C5 122.8(3)
C4 N7 C6 110.4(2)
C4 N7 C43 123.0(3)
C43 N7 C6 120.2(3)
S1 O1 Ag1 119.02(17)
S2 O4 Ag2 129.84(18)
C57 O7 C60 105.7(3)
C61 O8 C64 109.8(3)
N1 P1 N2 126.83(16)
N1 P1 N5 125.19(16)
N2 P1 N5 107.84(15)
O1 S1 C55 102.20(19)
O2 S1 C55 104.1(2)
O2 S1 O1 114.08(17)
O3 S1 C55 103.84(18)
O3 S1 O1 113.61(17)
O3 S1 O2 116.70(17)
O4 S2 C56 100.8(2)
O5 S2 C56 104.7(2)
O5 S2 O4 113.86(18)
O5 S2 O6 117.52(19)
O6 S2 C56 103.81(18)
O6 S2 O4 113.61(19)

loop_
_geom_bond_atom_site_label_1
_geom_bond_atom_site_label_2
_geom_bond_distance
Ag1 Ag2 3.3147(4)
Ag1 N1 2.080(3)
Ag1 O1 2.165(3)
Ag2 N1 2.086(3)
Ag2 O4 2.135(3)
C1 N2 1.324(4)
C1 N3 1.351(4)
C1 N4 1.336(4)
C2 H2A 0.9700
C2 H2B 0.9700
C2 C3 1.520(5)
C2 N3 1.482(4)
C3 H3A 0.9700
C3 H3B 0.9700
C3 N4 1.467(4)
C4 N5 1.316(4)
C4 N6 1.343(4)
C4 N7 1.361(4)
C5 H5A 0.9700
C5 H5B 0.9700
C5 C6 1.536(4)
C5 N6 1.468(4)
C6 H6A 0.9700
C6 H6B 0.9700
C6 N7 1.474(4)
C7 C8 1.417(5)
C7 C12 1.402(5)
C7 N3 1.443(4)
C8 C9 1.388(5)
C8 C13 1.523(5)
C9 H9 0.9300
C9 C10 1.387(6)
C10 H10 0.9300
C10 C11 1.385(5)
C11 H11 0.9300
C11 C12 1.395(5)
C12 C16 1.522(5)
C13 H13 0.9800
C13 C14 1.534(5)
C13 C15 1.526(5)
C14 H14A 0.9600
C14 H14B 0.9600
C14 H14C 0.9600
C15 H15A 0.9600
C15 H15B 0.9600
C15 H15C 0.9600
C16 H16 0.9800
C16 C17 1.536(5)
C16 C18 1.533(5)
C17 H17A 0.9600
C17 H17B 0.9600
C17 H17C 0.9600
C18 H18A 0.9600
C18 H18B 0.9600
C18 H18C 0.9600
C19 C20 1.404(5)
C19 C24 1.398(5)
C19 N4 1.440(4)
C20 C21 1.400(5)
C20 C25 1.517(5)
C21 H21 0.9300
C21 C22 1.379(6)
C22 H22 0.9300
C22 C23 1.374(6)
C23 H23 0.9300
C23 C24 1.398(5)
C24 C28 1.519(5)
C25 H25 0.9800
C25 C26 1.502(6)
C25 C27 1.555(6)
C26 H26A 0.9600
C26 H26B 0.9600
C26 H26C 0.9600
C27 H27A 0.9600
C27 H27B 0.9600
C27 H27C 0.9600
C28 H28 0.9800
C28 C29 1.525(5)
C28 C30 1.529(6)
C29 H29A 0.9600
C29 H29B 0.9600
C29 H29C 0.9600
C30 H30A 0.9600
C30 H30B 0.9600
C30 H30C 0.9600
C31 C32 1.395(5)
C31 C36 1.409(5)
C31 N6 1.445(4)
C32 C33 1.403(5)
C32 C37 1.517(5)
C33 H33 0.9300
C33 C34 1.370(6)
C34 H34 0.9300
C34 C35 1.377(6)
C35 H35 0.9300
C35 C36 1.403(5)
C36 C40 1.512(5)
C37 H37 0.9800
C37 C38 1.540(5)
C37 C39 1.523(5)
C38 H38A 0.9600
C38 H38B 0.9600
C38 H38C 0.9600
C39 H39A 0.9600
C39 H39B 0.9600
C39 H39C 0.9600
C40 H40 0.9800
C40 C41 1.536(5)
C40 C42 1.533(5)
C41 H41A 0.9600
C41 H41B 0.9600
C41 H41C 0.9600
C42 H42A 0.9600
C42 H42B 0.9600
C42 H42C 0.9600
C43 C44 1.408(5)
C43 C48 1.412(5)
C43 N7 1.444(4)
C44 C45 1.392(5)
C44 C49 1.515(4)
C45 H45 0.9300
C45 C46 1.381(5)
C46 H46 0.9300
C46 C47 1.378(6)
C47 H47 0.9300
C47 C48 1.401(5)
C48 C52 1.512(5)
C49 H49 0.9800
C49 C50 1.531(4)
C49 C51 1.539(5)
C50 H50A 0.9600
C50 H50B 0.9600
C50 H50C 0.9600
C51 H51A 0.9600
C51 H51B 0.9600
C51 H51C 0.9600
C52 H52 0.9800
C52 C53 1.533(6)
C52 C54 1.524(6)
C53 H53A 0.9600
C53 H53B 0.9600
C53 H53C 0.9600
C54 H54A 0.9600
C54 H54B 0.9600
C54 H54C 0.9600
C55 F1 1.334(5)
C55 F2 1.327(6)
C55 F3 1.330(5)
C55 S1 1.824(4)
C56 F4 1.340(5)
C56 F5 1.330(5)
C56 F6 1.324(5)
C56 S2 1.824(4)
C57 H57A 0.9700
C57 H57B 0.9700
C57 C58 1.497(6)
C57 O7 1.426(5)
C58 H58A 0.9700
C58 H58B 0.9700
C58 C59 1.529(7)
C59 H59A 0.9700
C59 H59B 0.9700
C59 C60 1.520(6)
C60 H60A 0.9700
C60 H60B 0.9700
C60 O7 1.428(5)
C61 H61A 0.9700
C61 H61B 0.9700
C61 C62 1.501(6)
C61 O8 1.423(5)
C62 H62A 0.9700
C62 H62B 0.9700
C62 C63 1.492(7)
C63 H63A 0.9700
C63 H63B 0.9700
C63 C64 1.519(6)
C64 H64A 0.9700
C64 H64B 0.9700
C64 O8 1.431(5)
N1 P1 1.528(3)
N2 P1 1.561(3)
N5 P1 1.575(3)
O1 S1 1.461(3)
O2 S1 1.438(3)
O3 S1 1.429(3)
O4 S2 1.470(3)
O5 S2 1.430(3)
O6 S2 1.429(3)

loop_
_geom_torsion_atom_site_label_1
_geom_torsion_atom_site_label_2
_geom_torsion_atom_site_label_3
_geom_torsion_atom_site_label_4
_geom_torsion
Ag1 Ag2 N1 P1 -172.6(3)
Ag1 Ag2 O4 S2 143.08(18)
Ag1 N1 P1 N2 20.9(3)
Ag1 N1 P1 N5 -163.88(19)
Ag1 O1 S1 C55 -103.6(2)
Ag1 O1 S1 O2 8.1(3)
Ag1 O1 S1 O3 145.20(18)
Ag2 Ag1 N1 P1 172.3(3)
Ag2 Ag1 O1 S1 141.72(12)
Ag2 N1 P1 N2 -168.17(18)
Ag2 N1 P1 N5 7.0(3)
Ag2 O4 S2 C56 -125.8(2)
Ag2 O4 S2 O5 -14.3(3)
Ag2 O4 S2 O6 123.8(2)
C1 N2 P1 N1 20.2(4)
C1 N2 P1 N5 -155.7(3)
C2 C3 N4 C1 3.5(4)
C2 C3 N4 C19 -169.6(3)
C3 C2 N3 C1 5.6(4)
C3 C2 N3 C7 165.2(3)
C4 N5 P1 N1 28.1(4)
C4 N5 P1 N2 -155.9(3)
C5 C6 N7 C4 13.6(3)
C5 C6 N7 C43 166.3(3)
C6 C5 N6 C4 13.1(3)
C6 C5 N6 C31 -174.4(3)
C7 C8 C9 C10 -1.6(6)
C7 C8 C13 C14 -123.6(4)
C7 C8 C13 C15 112.8(4)
C7 C12 C16 C17 122.7(4)
C7 C12 C16 C18 -114.1(4)
C8 C7 C12 C11 2.4(5)
C8 C7 C12 C16 -177.7(3)
C8 C7 N3 C1 59.8(5)
C8 C7 N3 C2 -96.0(4)
C8 C9 C10 C11 2.8(6)
C9 C8 C13 C14 57.5(4)
C9 C8 C13 C15 -66.0(4)
C9 C10 C11 C12 -1.3(6)
C10 C11 C12 C7 -1.2(5)
C10 C11 C12 C16 178.9(3)
C11 C12 C16 C17 -57.4(4)
C11 C12 C16 C18 65.8(4)
C12 C7 C8 C9 -1.0(5)
C12 C7 C8 C13 -179.9(3)
C12 C7 N3 C1 -127.6(4)
C12 C7 N3 C2 76.6(4)
C13 C8 C9 C10 177.3(3)
C19 C20 C21 C22 -1.2(6)
C19 C20 C25 C26 -138.0(4)
C19 C20 C25 C27 99.1(4)
C19 C24 C28 C29 122.0(4)
C19 C24 C28 C30 -115.5(4)
C20 C19 C24 C23 -4.9(5)
C20 C19 C24 C28 173.8(3)
C20 C19 N4 C1 98.3(4)
C20 C19 N4 C3 -89.4(4)
C20 C21 C22 C23 -2.6(7)
C21 C20 C25 C26 47.0(5)
C21 C20 C25 C27 -75.9(5)
C21 C22 C23 C24 2.9(7)
C22 C23 C24 C19 0.8(6)
C22 C23 C24 C28 -178.0(4)
C23 C24 C28 C29 -59.2(5)
C23 C24 C28 C30 63.2(5)
C24 C19 C20 C21 5.1(5)
C24 C19 C20 C25 -170.1(3)
C24 C19 N4 C1 -83.4(4)
C24 C19 N4 C3 88.9(4)
C25 C20 C21 C22 174.1(4)
C31 C32 C33 C34 0.3(5)
C31 C32 C37 C38 -127.8(4)
C31 C32 C37 C39 108.5(4)
C31 C36 C40 C41 116.3(4)
C31 C36 C40 C42 -120.2(4)
C32 C31 C36 C35 -0.3(5)
C32 C31 C36 C40 -179.7(3)
C32 C31 N6 C4 -103.8(4)
C32 C31 N6 C5 84.7(4)
C32 C33 C34 C35 -0.6(6)
C33 C32 C37 C38 53.9(4)
C33 C32 C37 C39 -69.8(4)
C33 C34 C35 C36 0.5(6)
C34 C35 C36 C31 0.0(5)
C34 C35 C36 C40 179.4(3)
C35 C36 C40 C41 -63.0(4)
C35 C36 C40 C42 60.4(4)
C36 C31 C32 C33 0.1(5)
C36 C31 C32 C37 -178.2(3)
C36 C31 N6 C4 76.5(4)
C36 C31 N6 C5 -95.1(4)
C37 C32 C33 C34 178.7(3)
C43 C44 C45 C46 -0.2(6)
C43 C44 C49 C50 134.0(3)
C43 C44 C49 C51 -103.3(4)
C43 C48 C52 C53 -129.1(4)
C43 C48 C52 C54 106.7(4)
C44 C43 C48 C47 4.1(5)
C44 C43 C48 C52 -171.1(3)
C44 C43 N7 C4 -126.7(3)
C44 C43 N7 C6 84.1(4)
C44 C45 C46 C47 2.2(7)
C45 C44 C49 C50 -49.3(4)
C45 C44 C49 C51 73.5(4)
C45 C46 C47 C48 -1.0(7)
C46 C47 C48 C43 -2.1(6)
C46 C47 C48 C52 173.4(4)
C47 C48 C52 C53 55.8(5)
C47 C48 C52 C54 -68.4(5)
C48 C43 C44 C45 -3.0(5)
C48 C43 C44 C49 173.8(3)
C48 C43 N7 C4 57.5(4)
C48 C43 N7 C6 -91.7(4)
C49 C44 C45 C46 -177.1(4)
C57 C58 C59 C60 -8.4(5)
C58 C57 O7 C60 33.2(5)
C58 C59 C60 O7 28.4(4)
C59 C60 O7 C57 -38.7(4)
C61 C62 C63 C64 -35.2(6)
C62 C61 O8 C64 -16.8(5)
C62 C63 C64 O8 26.0(5)
C63 C64 O8 C61 -5.8(5)
F1 C55 S1 O1 54.1(4)
F1 C55 S1 O2 -64.9(4)
F1 C55 S1 O3 172.5(3)
F2 C55 S1 O1 -65.0(3)
F2 C55 S1 O2 176.0(3)
F2 C55 S1 O3 53.4(3)
F3 C55 S1 O1 173.8(3)
F3 C55 S1 O2 54.8(3)
F3 C55 S1 O3 -67.8(3)
F4 C56 S2 O4 60.6(3)
F4 C56 S2 O5 -57.8(3)
F4 C56 S2 O6 178.4(3)
F5 C56 S2 O4 -58.8(3)
F5 C56 S2 O5 -177.1(3)
F5 C56 S2 O6 59.1(3)
F6 C56 S2 O4 -178.7(3)
F6 C56 S2 O5 62.9(3)
F6 C56 S2 O6 -60.9(3)
N1 Ag1 Ag2 O4 174.5(2)
N1 Ag1 O1 S1 -131.3(7)
N1 Ag2 O4 S2 -164.8(15)
N2 C1 N3 C2 171.1(3)
N2 C1 N3 C7 13.6(5)
N2 C1 N4 C3 -175.1(3)
N2 C1 N4 C19 -2.2(5)
N3 C1 N2 P1 56.3(5)
N3 C1 N4 C3 -0.1(4)
N3 C1 N4 C19 172.9(3)
N3 C2 C3 N4 -5.2(4)
N3 C7 C8 C9 171.3(3)
N3 C7 C8 C13 -7.5(5)
N3 C7 C12 C11 -170.1(3)
N3 C7 C12 C16 9.8(5)
N4 C1 N2 P1 -129.6(3)
N4 C1 N3 C2 -3.6(4)
N4 C1 N3 C7 -161.0(3)
N4 C19 C20 C21 -176.6(3)
N4 C19 C20 C25 8.1(5)
N4 C19 C24 C23 176.9(3)
N4 C19 C24 C28 -4.4(5)
N5 C4 N6 C5 178.3(3)
N5 C4 N6 C31 5.9(5)
N5 C4 N7 C6 170.4(3)
N5 C4 N7 C43 18.6(5)
N6 C4 N5 P1 -139.0(3)
N6 C4 N7 C6 -5.9(3)
N6 C4 N7 C43 -157.7(3)
N6 C5 C6 N7 -15.2(3)
N6 C31 C32 C33 -179.6(3)
N6 C31 C32 C37 2.1(5)
N6 C31 C36 C35 179.4(3)
N6 C31 C36 C40 0.0(5)
N7 C4 N5 P1 45.1(5)
N7 C4 N6 C5 -5.1(4)
N7 C4 N6 C31 -177.4(3)
N7 C43 C44 C45 -178.6(3)
N7 C43 C44 C49 -1.9(5)
N7 C43 C48 C47 179.7(3)
N7 C43 C48 C52 4.5(5)
O1 Ag1 Ag2 N1 166.2(2)
O1 Ag1 Ag2 O4 -19.28(19)
O1 Ag1 N1 Ag2 -98.0(8)
O1 Ag1 N1 P1 74.4(8)
O4 Ag2 N1 Ag1 -56.4(17)
O4 Ag2 N1 P1 131.0(16)
O7 C57 C58 C59 -14.3(5)
O8 C61 C62 C63 32.7(5)
